data_9011542
loop_
_publ_author_name
'Wyckoff, R. W. G.'

_publ_section_title
;
 Second edition. Interscience Publishers, New York, New York
;
_journal_name_full 'Crystal Structures'
_journal_page_first 239
_journal_page_last 444
_journal_volume 1
_journal_year 1963
_chemical_formula_structural Cd(OH)Cl
_chemical_formula_sum 'Cd Cl H O'
_space_group_IT_number 186
_symmetry_space_group_name_Hall 'P 6c -2c'
_symmetry_space_group_name_H-M 'P 63 m c'
_cell_angle_alpha 90
_cell_angle_beta 90
_cell_angle_gamma 120
_cell_formula_units_Z 2
_cell_length_a 3.66
_cell_length_b 3.66
_cell_length_c 10.27
_cell_volume 119.142
_database_code_amcsd 0011818
_exptl_crystal_density_diffrn 4.596
_cod_duplicate_entry 9009139
_cod_original_formula_sum 'Cd Cl (O H)'
_cod_database_code 9011542

loop_
_symmetry_equiv_pos_as_xyz
x,y,z
-x,-x+y,1/2+z
x-y,x,1/2+z
-y,-x,z
-y,x-y,z
x-y,-y,1/2+z
-x,-y,1/2+z
x,x-y,z
-x+y,-x,z
y,x,1/2+z
y,-x+y,1/2+z
-x+y,y,z

loop_
_atom_site_label
_atom_site_fract_x
_atom_site_fract_y
_atom_site_fract_z
_atom_site_type_symbol
_atom_site_attached_hydrogens
Cd 0.33333 0.66667 0.00000 Cd 0
Cl 0.33333 0.66667 0.33700 Cl 0
O-H 0.00000 0.00000 0.60000 O 1

loop_
_cod_changelog_entry_id
_cod_changelog_entry_author
_cod_changelog_entry_date
_cod_changelog_entry_text
1
;cod-tools version 3.8.0
Id: cif_guess_AMCSD_atom_types 9574 2023-05-10 09:00:05Z saulius
;
2023-05-10T18:53:16+03:00
;Derived atom types and hydrogen counts
from atom names that follow the AMCSD naming convention
(Wat == water, O-H == hydroxyl).
;

loop_
_cod_related_entry_id
_cod_related_entry_database
_cod_related_entry_code
1 AMCSD 0011818
